data_1566062
loop_
_publ_author_name
'Ji, Xiaoxi'
'Zhu, Xiaopeng'
'Chen, Shiyu'
'Song, Dongxue'
'Wu, Shuangyan'
'Zhang, Ying'
'Gao, Enjun'
'Xu, Jin'
'Zhu, Mingchang'

_publ_section_title
;
 Two Cu(II) and Zn(II) complexes derived from 5-(Pyrazol-1-yl)nicotinic
 acid: Crystal structure, DNA binding and anticancer studies
;
_journal_name_full 'Journal of Solid State Chemistry'
_journal_page_first 122707
_journal_paper_doi 10.1016/j.jssc.2021.122707
_journal_volume 305
_journal_year 2022
_chemical_formula_moiety 'C18 H12 N6 O4 Zn, 2(H2 O)'
_chemical_formula_sum 'C18 H17 N6 O6 Zn'
_chemical_formula_weight 478.74
_space_group_crystal_system monoclinic
_space_group_IT_number 14
_space_group_name_Hall '-P 2yn'
_space_group_name_H-M_alt 'P 1 21/n 1'
_atom_sites_solution_hydrogens mixed
_atom_sites_solution_primary dual
_cell_angle_alpha 90
_cell_angle_beta 95.807(3)
_cell_angle_gamma 90
_cell_formula_units_Z 4
_cell_length_a 11.9796(12)
_cell_length_b 10.0261(10)
_cell_length_c 16.1223(18)
_cell_measurement_reflns_used 5517
_cell_measurement_temperature 150(2)
_cell_measurement_theta_max 26.419
_cell_measurement_theta_min 2.540
_cell_volume 1926.5(3)
_computing_cell_refinement 'SAINT v8.37A (Bruker, 2015)'
_computing_data_reduction 'SAINT v8.37A (Bruker, 2015)'
_computing_molecular_graphics 'Olex2 (Dolomanov et al., 2009)'
_computing_publication_material 'Olex2 (Dolomanov et al., 2009)'
_computing_structure_refinement 'ShelXL (Sheldrick, 2015)'
_computing_structure_solution 'ShelXT (Sheldrick, 2015)'
_diffrn_ambient_temperature 150.02
_diffrn_measured_fraction_theta_full 0.998
_diffrn_measured_fraction_theta_max 0.997
_diffrn_measurement_device_type 'Bruker APEX-II CCD'
_diffrn_measurement_method '\f and \w scans'
_diffrn_radiation_type MoK\a
_diffrn_radiation_wavelength 0.71073
_diffrn_reflns_av_R_equivalents 0.0737
_diffrn_reflns_av_unetI/netI 0.0438
_diffrn_reflns_Laue_measured_fraction_full 0.998
_diffrn_reflns_Laue_measured_fraction_max 0.997
_diffrn_reflns_limit_h_max 14
_diffrn_reflns_limit_h_min -14
_diffrn_reflns_limit_k_max 12
_diffrn_reflns_limit_k_min -12
_diffrn_reflns_limit_l_max 20
_diffrn_reflns_limit_l_min -20
_diffrn_reflns_number 25632
_diffrn_reflns_point_group_measured_fraction_full 0.998
_diffrn_reflns_point_group_measured_fraction_max 0.997
_diffrn_reflns_theta_full 25.242
_diffrn_reflns_theta_max 26.426
_diffrn_reflns_theta_min 2.230
_diffrn_standards_number 0
_exptl_absorpt_coefficient_mu 1.327
_exptl_absorpt_correction_T_max 0.0276
_exptl_absorpt_correction_T_min 0.0108
_exptl_absorpt_correction_type multi-scan
_exptl_absorpt_process_details
'SADABS-2016/2 (Bruker,2016/2) was used for absorption correction. wR2(int) was 0.0851 before and 0.0684 after correction. The Ratio of minimum to maximum transmission is 0.3913. The \l/2 correction factor is Not present.'
_exptl_crystal_colour 'clear light blue'
_exptl_crystal_colour_lustre clear
_exptl_crystal_colour_modifier light
_exptl_crystal_colour_primary blue
_exptl_crystal_density_diffrn 1.651
_exptl_crystal_description needle
_exptl_crystal_F_000 980
_exptl_crystal_size_max 0.16
_exptl_crystal_size_mid 0.14
_exptl_crystal_size_min 0.12
_refine_diff_density_max 0.408
_refine_diff_density_min -0.301
_refine_diff_density_rms 0.070
_refine_ls_extinction_coef .
_refine_ls_extinction_method none
_refine_ls_goodness_of_fit_ref 1.017
_refine_ls_hydrogen_treatment mixed
_refine_ls_matrix_type full
_refine_ls_number_parameters 291
_refine_ls_number_reflns 3955
_refine_ls_number_restraints 1
_refine_ls_restrained_S_all 1.017
_refine_ls_R_factor_all 0.0660
_refine_ls_R_factor_gt 0.0394
_refine_ls_shift/su_max 0.001
_refine_ls_shift/su_mean 0.000
_refine_ls_structure_factor_coef Fsqd
_refine_ls_weighting_details 'w=1/[\s^2^(Fo^2^)+(0.0327P)^2^+1.8271P] where P=(Fo^2^+2Fc^2^)/3'
_refine_ls_weighting_scheme calc
_refine_ls_wR_factor_gt 0.0832
_refine_ls_wR_factor_ref 0.0946
_reflns_Friedel_coverage 0.000
_reflns_Friedel_fraction_full .
_reflns_Friedel_fraction_max .
_reflns_number_gt 2861
_reflns_number_total 3955
_reflns_threshold_expression 'I > 2\s(I)'
_cod_data_source_file JSSC-2022-305-122707.cif
_cod_data_source_block mo_0912_7_0m
_cod_database_code 1566062
_shelx_space_group_comment
;
The symmetry employed for this shelxl refinement is uniquely defined
by the following loop, which should always be used as a source of
symmetry information in preference to the above space-group names.
They are only intended as comments.
;
_shelx_estimated_absorpt_t_max 0.857
_shelx_estimated_absorpt_t_min 0.816
_olex2_refinement_description
;
1. Fixed Uiso
 At 1.2 times of:
  All C(H) groups
 At 1.5 times of:
  All O(H,H) groups
2. Restrained distances
 O5-H5B
 0.89 with sigma of 0.01
3.a Free rotating group:
 O6(H6A,H6B)
3.b Aromatic/amide H refined with riding coordinates:
 C3(H3), C13(H13), C10(H10), C6(H6), C15(H15), C0AA(H0AA), C9(H9), C18(H18),
 C17(H17), C16(H16), C8(H8), C7(H7)
;

loop_
_space_group_symop_operation_xyz
'x, y, z'
'-x+1/2, y+1/2, -z+1/2'
'-x, -y, -z'
'x-1/2, -y-1/2, z-1/2'

loop_
_atom_site_label
_atom_site_type_symbol
_atom_site_fract_x
_atom_site_fract_y
_atom_site_fract_z
_atom_site_U_iso_or_equiv
_atom_site_adp_type
_atom_site_occupancy
_atom_site_site_symmetry_order
_atom_site_calc_flag
_atom_site_refinement_flags_posn
_atom_site_refinement_flags_adp
_atom_site_refinement_flags_occupancy
_atom_site_disorder_assembly
_atom_site_disorder_group
Zn1 Zn 0.50850(3) 0.55990(3) 0.25114(2) 0.02677(11) Uani 1 1 d . . . . .
O1 O 0.39982(16) 0.5023(2) 0.33006(13) 0.0320(5) Uani 1 1 d . . . . .
O3 O 0.86530(17) 0.8941(2) 0.23533(14) 0.0366(5) Uani 1 1 d . . . . .
O4 O 0.88618(17) 1.0289(2) 0.34332(14) 0.0380(5) Uani 1 1 d . . . . .
O2 O 0.35920(17) 0.3784(2) 0.21731(14) 0.0379(5) Uani 1 1 d . . . . .
N5 N 0.58903(19) 0.8611(2) 0.52936(15) 0.0292(6) Uani 1 1 d . . . . .
N2 N 0.10466(19) 0.3675(2) 0.52230(15) 0.0286(6) Uani 1 1 d . . . . .
N4 N 0.59885(19) 0.6984(2) 0.32619(15) 0.0285(6) Uani 1 1 d . . . . .
N1 N 0.09542(19) 0.1957(2) 0.32052(15) 0.0273(5) Uani 1 1 d . . . . .
N3 N 0.0245(2) 0.2961(3) 0.55718(16) 0.0326(6) Uani 1 1 d . . . . .
N6 N 0.5040(2) 0.7904(3) 0.55903(16) 0.0359(6) Uani 1 1 d . . . . .
C3 C 0.1813(2) 0.2547(3) 0.28736(19) 0.0277(6) Uani 1 1 d . . . . .
H3 H 0.197490 0.228998 0.233127 0.033 Uiso 1 1 calc R . . . .
C5 C 0.1338(2) 0.3309(3) 0.44234(18) 0.0268(6) Uani 1 1 d . . . . .
C13 C 0.7140(2) 0.8970(3) 0.42041(19) 0.0284(6) Uani 1 1 d . . . . .
H13 H 0.753336 0.964822 0.452469 0.034 Uiso 1 1 calc R . . . .
C11 C 0.7441(2) 0.8619(3) 0.34207(19) 0.0283(7) Uani 1 1 d . . . . .
C10 C 0.6851(2) 0.7627(3) 0.29724(19) 0.0286(7) Uani 1 1 d . . . . .
H10 H 0.706433 0.739164 0.243980 0.034 Uiso 1 1 calc R . . . .
C2 C 0.2471(2) 0.3516(3) 0.32956(18) 0.0282(7) Uani 1 1 d . . . . .
C14 C 0.6247(2) 0.8296(3) 0.45029(18) 0.0273(6) Uani 1 1 d . . . . .
C6 C 0.2225(2) 0.3918(3) 0.40810(18) 0.0286(7) Uani 1 1 d . . . . .
H6 H 0.265489 0.459393 0.437720 0.034 Uiso 1 1 calc R . . . .
C15 C 0.5689(2) 0.7305(3) 0.40212(18) 0.0278(6) Uani 1 1 d . . . . .
H15 H 0.508317 0.684544 0.423084 0.033 Uiso 1 1 calc R . . . .
C0AA C 0.0720(2) 0.2331(3) 0.39676(18) 0.0281(7) Uani 1 1 d . . . . .
H0AA H 0.011362 0.191630 0.420398 0.034 Uiso 1 1 calc R . . . .
C1 C 0.3418(2) 0.4147(3) 0.28916(19) 0.0298(7) Uani 1 1 d . . . . .
C9 C 0.0171(3) 0.3543(3) 0.63022(19) 0.0347(7) Uani 1 1 d . . . . .
H9 H -0.032641 0.326395 0.669141 0.042 Uiso 1 1 calc R . . . .
C12 C 0.8384(2) 0.9321(3) 0.30461(19) 0.0308(7) Uani 1 1 d . . . . .
C18 C 0.4942(3) 0.8410(3) 0.6342(2) 0.0357(7) Uani 1 1 d . . . . .
H18 H 0.441671 0.811071 0.670470 0.043 Uiso 1 1 calc R . . . .
C17 C 0.5716(3) 0.9441(3) 0.6531(2) 0.0374(7) Uani 1 1 d . . . . .
H17 H 0.581120 0.995870 0.702657 0.045 Uiso 1 1 calc R . . . .
C16 C 0.6303(2) 0.9545(3) 0.5852(2) 0.0347(7) Uani 1 1 d . . . . .
H16 H 0.689111 1.015808 0.578207 0.042 Uiso 1 1 calc R . . . .
C8 C 0.0911(3) 0.4613(3) 0.6430(2) 0.0353(7) Uani 1 1 d . . . . .
H8 H 0.101023 0.517950 0.690418 0.042 Uiso 1 1 calc R . . . .
C7 C 0.1460(3) 0.4673(3) 0.57319(19) 0.0343(7) Uani 1 1 d . . . . .
H7 H 0.202515 0.529586 0.562230 0.041 Uiso 1 1 calc R . . . .
O6 O 0.3614(2) 0.4095(3) 0.04827(15) 0.0534(7) Uani 1 1 d . . . . .
H6A H 0.420902 0.367192 0.035737 0.080 Uiso 1 1 d G . . . .
H6B H 0.357878 0.405882 0.101846 0.080 Uiso 1 1 d G . . . .
O5 O 0.2911(2) 0.6845(3) 0.4826(2) 0.0597(8) Uani 1 1 d D . . . .
H5A H 0.236(4) 0.764(5) 0.485(3) 0.12(2) Uiso 1 1 d . . . . .
H5B H 0.356(2) 0.710(4) 0.509(2) 0.083(16) Uiso 1 1 d D . . . .

loop_
_atom_site_aniso_label
_atom_site_aniso_U_11
_atom_site_aniso_U_22
_atom_site_aniso_U_33
_atom_site_aniso_U_23
_atom_site_aniso_U_13
_atom_site_aniso_U_12
Zn1 0.02584(17) 0.02764(18) 0.02764(18) -0.00013(17) 0.00668(12) 0.00019(16)
O1 0.0274(10) 0.0341(12) 0.0355(12) 0.0016(10) 0.0073(9) -0.0053(9)
O3 0.0341(11) 0.0346(12) 0.0435(14) 0.0036(10) 0.0161(10) -0.0013(10)
O4 0.0343(11) 0.0438(14) 0.0359(13) 0.0025(11) 0.0041(9) -0.0150(10)
O2 0.0394(12) 0.0412(13) 0.0352(13) 0.0000(11) 0.0135(10) -0.0025(10)
N5 0.0292(12) 0.0299(14) 0.0286(14) 0.0006(11) 0.0037(10) -0.0027(11)
N2 0.0298(12) 0.0272(14) 0.0293(14) 0.0003(11) 0.0057(10) -0.0039(11)
N4 0.0261(12) 0.0284(14) 0.0314(14) 0.0014(11) 0.0054(10) -0.0020(10)
N1 0.0277(12) 0.0279(14) 0.0265(14) 0.0010(11) 0.0041(10) -0.0001(10)
N3 0.0331(13) 0.0351(15) 0.0309(15) -0.0014(12) 0.0095(11) -0.0081(11)
N6 0.0377(14) 0.0382(16) 0.0333(16) 0.0009(12) 0.0111(11) -0.0085(12)
C3 0.0287(14) 0.0271(16) 0.0278(17) 0.0028(13) 0.0066(12) 0.0023(12)
C5 0.0254(14) 0.0290(16) 0.0260(16) 0.0014(13) 0.0020(11) -0.0001(12)
C13 0.0278(14) 0.0242(15) 0.0322(17) 0.0014(13) -0.0016(12) -0.0011(12)
C11 0.0258(14) 0.0252(16) 0.0341(17) 0.0047(13) 0.0034(12) 0.0003(12)
C10 0.0261(14) 0.0297(16) 0.0308(17) 0.0035(13) 0.0061(12) 0.0014(12)
C2 0.0266(14) 0.0290(16) 0.0294(16) 0.0057(13) 0.0047(12) 0.0017(12)
C14 0.0269(14) 0.0280(16) 0.0272(16) 0.0022(13) 0.0033(12) 0.0026(12)
C6 0.0263(14) 0.0283(16) 0.0311(17) 0.0034(13) 0.0018(12) -0.0011(12)
C15 0.0264(14) 0.0270(16) 0.0307(17) 0.0027(13) 0.0065(12) -0.0020(12)
C0AA 0.0272(14) 0.0295(16) 0.0283(17) 0.0021(13) 0.0052(12) -0.0020(13)
C1 0.0267(14) 0.0279(16) 0.0354(18) 0.0073(13) 0.0054(12) 0.0022(12)
C9 0.0355(16) 0.0404(19) 0.0296(17) 0.0020(14) 0.0099(13) -0.0005(14)
C12 0.0223(13) 0.0351(17) 0.0348(17) 0.0086(15) 0.0025(12) 0.0002(14)
C18 0.0376(17) 0.0372(18) 0.0337(18) 0.0027(15) 0.0106(13) 0.0013(15)
C17 0.0406(16) 0.0387(18) 0.0335(18) -0.0040(15) 0.0065(13) 0.0026(16)
C16 0.0334(15) 0.0351(18) 0.0357(18) -0.0029(15) 0.0036(13) -0.0036(14)
C8 0.0411(17) 0.0358(19) 0.0288(17) -0.0062(14) 0.0033(13) 0.0010(14)
C7 0.0362(16) 0.0335(18) 0.0328(18) -0.0034(14) 0.0016(13) -0.0071(14)
O6 0.0514(15) 0.0719(19) 0.0369(14) 0.0022(14) 0.0053(11) 0.0274(14)
O5 0.0495(16) 0.0497(17) 0.080(2) -0.0130(15) 0.0053(15) -0.0151(14)

loop_
_atom_type_symbol
_atom_type_description
_atom_type_scat_dispersion_real
_atom_type_scat_dispersion_imag
_atom_type_scat_source
C C 0.0033 0.0016 'International Tables Vol C Tables 4.2.6.8 and 6.1.1.4'
H H 0.0000 0.0000 'International Tables Vol C Tables 4.2.6.8 and 6.1.1.4'
N N 0.0061 0.0033 'International Tables Vol C Tables 4.2.6.8 and 6.1.1.4'
O O 0.0106 0.0060 'International Tables Vol C Tables 4.2.6.8 and 6.1.1.4'
Zn Zn 0.2839 1.4301 'International Tables Vol C Tables 4.2.6.8 and 6.1.1.4'

loop_
_geom_angle_atom_site_label_1
_geom_angle_atom_site_label_2
_geom_angle_atom_site_label_3
_geom_angle
_geom_angle_site_symmetry_1
_geom_angle_site_symmetry_3
O1 Zn1 O3 101.56(8) . 2_645
O1 Zn1 O4 154.08(9) . 2_645
O1 Zn1 N4 99.06(9) . .
O1 Zn1 N1 98.57(9) . 2
O1 Zn1 C1 28.31(9) . .
O1 Zn1 C12 129.48(10) . 2_645
O3 Zn1 C1 95.07(8) 2_645 .
O3 Zn1 C12 30.24(9) 2_645 2_645
O4 Zn1 O3 60.75(8) 2_645 2_645
O4 Zn1 N1 93.62(9) 2_645 2
O4 Zn1 C1 128.49(10) 2_645 .
O4 Zn1 C12 30.51(9) 2_645 2_645
N4 Zn1 O3 97.62(9) . 2_645
N4 Zn1 O4 101.91(9) . 2_645
N4 Zn1 N1 97.57(9) . 2
N4 Zn1 C1 127.36(10) . .
N4 Zn1 C12 101.31(9) . 2_645
N1 Zn1 O3 152.45(9) 2 2_645
N1 Zn1 C1 93.78(9) 2 .
N1 Zn1 C12 123.53(10) 2 2_645
C12 Zn1 C1 114.26(10) 2_645 .
C1 O1 Zn1 103.20(18) . .
C12 O3 Zn1 85.37(18) . 2_655
C12 O4 Zn1 91.78(18) . 2_655
N6 N5 C14 120.1(2) . .
C16 N5 N6 111.1(2) . .
C16 N5 C14 128.8(2) . .
N3 N2 C5 119.2(2) . .
C7 N2 N3 111.6(2) . .
C7 N2 C5 129.2(2) . .
C10 N4 Zn1 119.6(2) . .
C10 N4 C15 119.1(3) . .
C15 N4 Zn1 121.21(19) . .
C3 N1 Zn1 120.0(2) . 2_545
C0AA N1 Zn1 121.08(19) . 2_545
C0AA N1 C3 118.7(3) . .
C9 N3 N2 104.4(2) . .
C18 N6 N5 105.0(2) . .
N1 C3 C2 122.2(3) . .
C6 C5 N2 121.1(3) . .
C6 C5 C0AA 119.2(3) . .
C0AA C5 N2 119.7(3) . .
C14 C13 C11 118.0(3) . .
C13 C11 C12 121.2(3) . .
C10 C11 C13 119.4(3) . .
C10 C11 C12 119.4(3) . .
N4 C10 C11 122.4(3) . .
C3 C2 C6 119.3(3) . .
C3 C2 C1 119.9(3) . .
C6 C2 C1 120.8(3) . .
C13 C14 N5 120.9(3) . .
C15 C14 N5 119.3(3) . .
C15 C14 C13 119.8(3) . .
C5 C6 C2 118.5(3) . .
N4 C15 C14 121.3(3) . .
N1 C0AA C5 122.1(3) . .
O1 C1 Zn1 48.49(13) . .
O1 C1 C2 117.7(3) . .
O2 C1 Zn1 74.92(16) . .
O2 C1 O1 123.4(3) . .
O2 C1 C2 118.9(3) . .
C2 C1 Zn1 166.1(2) . .
N3 C9 C8 111.8(3) . .
O3 C12 Zn1 64.38(15) . 2_655
O3 C12 O4 122.1(3) . .
O3 C12 C11 119.0(3) . .
O4 C12 Zn1 57.71(14) . 2_655
O4 C12 C11 118.9(3) . .
C11 C12 Zn1 176.3(2) . 2_655
N6 C18 C17 111.2(3) . .
C16 C17 C18 105.4(3) . .
N5 C16 C17 107.3(3) . .
C7 C8 C9 105.4(3) . .
N2 C7 C8 106.8(3) . .

loop_
_geom_bond_atom_site_label_1
_geom_bond_atom_site_label_2
_geom_bond_distance
_geom_bond_site_symmetry_2
Zn1 O1 1.9957(19) .
Zn1 O3 2.243(2) 2_645
Zn1 O4 2.097(2) 2_645
Zn1 N4 2.073(2) .
Zn1 N1 2.109(2) 2
Zn1 C1 2.595(3) .
Zn1 C12 2.479(3) 2_645
O1 C1 1.264(4) .
O3 C12 1.253(4) .
O4 C12 1.259(4) .
O2 C1 1.251(4) .
N5 N6 1.367(3) .
N5 C14 1.421(4) .
N5 C16 1.357(4) .
N2 N3 1.364(3) .
N2 C5 1.417(4) .
N2 C7 1.356(4) .
N4 C10 1.341(3) .
N4 C15 1.349(4) .
N1 C3 1.344(3) .
N1 C0AA 1.342(4) .
N3 C9 1.325(4) .
N6 C18 1.330(4) .
C3 C2 1.386(4) .
C5 C6 1.388(4) .
C5 C0AA 1.392(4) .
C13 C11 1.393(4) .
C13 C14 1.392(4) .
C11 C10 1.381(4) .
C11 C12 1.509(4) .
C2 C6 1.388(4) .
C2 C1 1.503(4) .
C14 C15 1.390(4) .
C9 C8 1.393(4) .
C18 C17 1.401(4) .
C17 C16 1.364(4) .
C8 C7 1.362(4) .
